data_7228759
loop_
_publ_author_name
'Zhu, Mei'
'Li, Yang'
'Jia, Lingjie'
'Zhang, Li'
'Zhang, Wei'

_publ_section_title
;
 Syntheses, crystal structures, and magnetic properties of cyclic dimer
 Ln2L2 complexes constructed from (3-pyridinylmethoxy)phenyl-substituted
 nitronyl nitroxide ligands
;
_journal_issue 59
_journal_name_full 'RSC Adv.'
_journal_page_first 36895
_journal_paper_doi 10.1039/C7RA06310E
_journal_volume 7
_journal_year 2017
_chemical_formula_moiety 'C68 H50 Er2 F36 N6 O18'
_chemical_formula_sum 'C68 H50 Er2 F36 N6 O18'
_chemical_formula_weight 2257.64
_space_group_crystal_system monoclinic
_space_group_IT_number 14
_space_group_name_Hall '-P 2ybc'
_space_group_name_H-M_alt 'P 1 21/c 1'
_symmetry_space_group_name_Hall '-P 2ybc'
_symmetry_space_group_name_H-M 'P 1 21/c 1'
_audit_creation_date 2017-07-04
_audit_creation_method
;
  Olex2 1.2
  (compiled Nov  5 2012 18:25:38, GUI svn.r4372)
;
_audit_update_record
;
2017-07-06 deposited with the CCDC.
2017-07-11 downloaded from the CCDC.
;
_cell_angle_alpha 90
_cell_angle_beta 124.00(2)
_cell_angle_gamma 90
_cell_formula_units_Z 2
_cell_length_a 13.387(3)
_cell_length_b 17.241(3)
_cell_length_c 22.063(7)
_cell_measurement_reflns_used 12884
_cell_measurement_temperature 113.1500
_cell_measurement_theta_max 27.8704
_cell_measurement_theta_min 1.6231
_cell_volume 4222(2)
_computing_cell_refinement 'CrystalClear (Rigaku Inc., 2008)'
_computing_data_collection 'CrystalClear (Rigaku Inc., 2008)'
_computing_data_reduction 'CrystalClear (Rigaku Inc., 2008)'
_computing_molecular_graphics
;
O. V. Dolomanov, L. J. Bourhis, R. J. Gildea, J. A. K. Howard and H. Puschmann,
OLEX2: a complete structure solution, refinement and analysis program.
J. Appl. Cryst. (2009). 42, 339-341.
;
_computing_publication_material
;
O. V. Dolomanov, L. J. Bourhis, R. J. Gildea, J. A. K. Howard and H. Puschmann,
OLEX2: a complete structure solution, refinement and analysis program.
J. Appl. Cryst. (2009). 42, 339-341.
;
_computing_structure_refinement
;
olex2.refine (L.J. Bourhis, O.V. Dolomanov, R.J. Gildea, J.A.K. Howard,
H. Puschmann, in preparation, 2011)
;
_computing_structure_solution
;
????
;
_diffrn_ambient_temperature 113.1500
_diffrn_detector_area_resol_mean 28.5714
_diffrn_measured_fraction_theta_full 99.5000
_diffrn_measured_fraction_theta_max 27.8704
_diffrn_measurement_details
;
scan:
    Number of images: 90
               Slice: -110.0000 - 70.0000
         Image width: 2.0000
            Exp time: 3.0000
       Rotation axis: Omega
               Omega: 0.0000
                 Chi: 45.0000
                 Phi: 0.0000
                 XTD: 45.1136
              2theta: -19.8736
scan:
    Number of images: 70
               Slice: -110.0000 - 30.0000
         Image width: 2.0000
            Exp time: 3.0000
       Rotation axis: Omega
               Omega: 0.0000
                 Chi: 45.0000
                 Phi: 90.0000
                 XTD: 45.1136
              2theta: -19.8736
scan:
    Number of images: 60
               Slice: -110.0000 - 10.0000
         Image width: 2.0000
            Exp time: 3.0000
       Rotation axis: Omega
               Omega: 0.0000
                 Chi: 45.0000
                 Phi: 180.0000
                 XTD: 45.1136
              2theta: -19.8736
;
_diffrn_measurement_device
;
Saturn70 (4x4 bin mode)
;
_diffrn_measurement_device_details
;
AFC10: Fixed Chi 2 circle
;
_diffrn_measurement_device_type 'Bruker P4'
_diffrn_measurement_method dtprofit.ref
_diffrn_orient_matrix_type d*Trek
_diffrn_orient_matrix_UB_11 -0.0694
_diffrn_orient_matrix_UB_12 -0.0267
_diffrn_orient_matrix_UB_13 0.0087
_diffrn_orient_matrix_UB_21 -0.0212
_diffrn_orient_matrix_UB_22 0.0459
_diffrn_orient_matrix_UB_23 -0.0284
_diffrn_orient_matrix_UB_31 0.0016
_diffrn_orient_matrix_UB_32 -0.0282
_diffrn_orient_matrix_UB_33 -0.0468
_diffrn_radiation_detector CCD
_diffrn_radiation_monochromator Confocal
_diffrn_radiation_type 'Mo K\a'
_diffrn_radiation_wavelength 0.710747
_diffrn_reflns_av_R_equivalents 0.0478
_diffrn_reflns_av_unetI/netI 0.0451
_diffrn_reflns_limit_h_max 17
_diffrn_reflns_limit_h_min -16
_diffrn_reflns_limit_k_max 22
_diffrn_reflns_limit_k_min -22
_diffrn_reflns_limit_l_max 28
_diffrn_reflns_limit_l_min -29
_diffrn_reflns_number 42710
_diffrn_reflns_theta_full 25.0128
_diffrn_reflns_theta_max 25.01
_diffrn_reflns_theta_min 1.62
_diffrn_source 'Rotating Anode'
_diffrn_source_current 16.0000
_diffrn_source_power 0.8000
_diffrn_source_voltage 50.0000
_exptl_absorpt_coefficient_mu 2.121
_exptl_absorpt_correction_T_max 1.0000
_exptl_absorpt_correction_T_min 0.8315
_exptl_absorpt_correction_type multi-scan
_exptl_absorpt_process_details sadabs
_exptl_crystal_colour blue
_exptl_crystal_colour_primary blue
_exptl_crystal_density_diffrn 1.7759
_exptl_crystal_description block
_exptl_crystal_F_000 2208.8124
_exptl_crystal_size_max 0.24
_exptl_crystal_size_mid 0.22
_exptl_crystal_size_min 0.2
_refine_diff_density_max 2.7489
_refine_diff_density_min -1.2783
_refine_diff_density_rms 0.1848
_refine_ls_d_res_high 0.8405
_refine_ls_d_res_low 12.5460
_refine_ls_goodness_of_fit_ref 1.0704
_refine_ls_hydrogen_treatment mixed
_refine_ls_matrix_type full
_refine_ls_number_constraints 41
_refine_ls_number_parameters 589
_refine_ls_number_reflns 7426
_refine_ls_number_restraints 0
_refine_ls_restrained_S_all 1.0704
_refine_ls_R_factor_all 0.0670
_refine_ls_R_factor_gt 0.0571
_refine_ls_shift/su_max 0.0013
_refine_ls_shift/su_mean 0.0001
_refine_ls_structure_factor_coef Fsqd
_refine_ls_weighting_details 'w=1/[\s^2^(Fo^2^)+(0.1P)^2^+20.0000P] where P=(Fo^2^+2Fc^2^)/3'
_refine_ls_weighting_scheme calc
_refine_ls_wR_factor_ref 0.1663
_reflns_Friedel_coverage 0.0
_reflns_limit_h_max 13
_reflns_limit_h_min -15
_reflns_limit_k_max 20
_reflns_limit_k_min 0
_reflns_limit_l_max 26
_reflns_limit_l_min 0
_reflns_number_gt 6368
_reflns_number_total 7426
_reflns_threshold_expression I>=2u(I)
_cod_data_source_file c7ra06310e2.cif
_cod_data_source_block Er
_cod_depositor_comments
;
The following automatic conversions were performed:

'_exptl_absorpt_correction_type' value 'Multi-scan' changed to
'multi-scan' according to
/home/data/users/saulius/crontab/automatic-downloads/rss-feeds/RSC/lib/dictionaries/cif_core.dic
dictionary named 'cif_core.dic' version 2.4.2 from 2011-04-26.

Automatic conversion script
Id: cif_fix_values 4973 2017-02-22 13:04:09Z antanas 
;
_cod_original_formula_sum 'C68 H50 Er2 F36 N6 O18 '
_cod_database_code 7228759
_diffrn_number_total 10370
_olex2_refinement_description
;
1. Fixed Uiso
 At 1.2 times of:
  H8 of C8, H24 of C24, H20 of C20, H17 of C17, H13 of C13, H16 of C16, H18
  of C18, H3 of C3, H26 of C26, {H21a,H21b} of C21, H23 of C23, H27 of C27
 At 1.5 times of:
  {H29a,H29b,H29c} of C29, {H31a,H31b,H31c} of C31, {H34a,H34b,H34c} of C34,
  {H32a,H32b,H32c} of C32
2.a Secondary CH2 refined with riding coordinates:
 C21(H21a,H21b)
2.b Aromatic/amide H refined with riding coordinates:
 C24(H24), C20(H20), C27(H27), C23(H23), C26(H26), C3(H3), C18(H18), C16(H16),
 C13(H13), C17(H17), C8(H8)
2.c Idealised Me refined as rotating group:
 C32(H32a,H32b,H32c), C34(H34a,H34b,H34c), C31(H31a,H31b,H31c), C29(H29a,H29b,
 H29c)
;

loop_
_space_group_symop_id
_space_group_symop_operation_xyz
1 x,y,z
2 -x,y+1/2,-z+1/2
3 -x,-y,-z
4 x,-y-1/2,z-1/2

loop_
_atom_site_label
_atom_site_type_symbol
_atom_site_fract_x
_atom_site_fract_y
_atom_site_fract_z
_atom_site_U_iso_or_equiv
_atom_site_adp_type
_atom_site_occupancy
_atom_site_refinement_flags_posn
Er1 Er 0.74360(3) 0.207636(16) 0.032998(15) 0.02566(14) Uani 1.000000 .
O5 O 0.6601(4) 0.2943(2) 0.0724(2) 0.0254(10) Uani 1.000000 .
O7 O 0.8394(4) 0.2791(3) -0.0069(3) 0.0306(11) Uani 1.000000 .
N3 N 0.4149(5) 0.7249(3) 0.0845(3) 0.0275(12) Uani 1.000000 .
O6 O 0.9047(4) 0.2660(3) 0.1391(3) 0.0315(10) Uani 1.000000 .
O9 O 0.6507(4) 0.5626(3) 0.0930(2) 0.0283(10) Uani 1.000000 .
N1 N 0.9391(5) 0.3191(3) 0.0205(3) 0.0290(12) Uani 1.000000 .
C12 C 0.9094(7) 0.2975(4) 0.1921(4) 0.0301(15) Uani 1.000000 .
F16 F 0.6346(5) 0.4244(3) 0.1799(3) 0.0676(15) Uani 1.000000 .
C25 C 0.8806(6) 0.4361(4) 0.0595(4) 0.0287(14) Uani 1.000000 .
C24 C 0.7544(6) 0.4341(4) 0.0094(4) 0.0292(14) Uani 1.000000 .
H24 H 0.7204(6) 0.4035(4) -0.0324(4) 0.0351(17) Uiso 1.000000 R
N2 N 1.0730(5) 0.4117(3) 0.0689(3) 0.0346(13) Uani 1.000000 .
O1 O 0.7579(5) 0.1423(3) 0.1294(3) 0.0394(12) Uani 1.000000 .
O2 O 0.5558(4) 0.1545(3) -0.0081(3) 0.0363(11) Uani 1.000000 .
F10 F 1.0383(6) -0.0585(3) 0.1049(3) 0.0757(17) Uani 1.000000 .
C33 C 1.0343(7) 0.2925(4) 0.0094(5) 0.0363(17) Uani 1.000000 .
O3 O 0.6999(5) 0.1227(3) -0.0602(3) 0.0364(11) Uani 1.000000 .
C14 C 0.6966(6) 0.3241(4) 0.1331(4) 0.0282(14) Uani 1.000000 .
O4 O 0.9005(5) 0.1190(3) 0.0800(3) 0.0370(12) Uani 1.000000 .
F11 F 1.1228(5) 0.0533(3) 0.1441(3) 0.0697(16) Uani 1.000000 .
C20 C 0.5081(6) 0.6879(4) 0.0906(3) 0.0267(14) Uani 1.000000 .
H20 H 0.5139(6) 0.6884(4) 0.0506(3) 0.0321(17) Uiso 1.000000 R
C19 C 0.5970(6) 0.6488(4) 0.1534(4) 0.0298(15) Uani 1.000000 .
C27 C 0.8557(6) 0.5264(4) 0.1341(4) 0.0290(14) Uani 1.000000 .
H27 H 0.8894(6) 0.5579(4) 0.1752(4) 0.0347(17) Uiso 1.000000 R
F18 F 0.5040(5) 0.3814(4) 0.0761(3) 0.0723(17) Uani 1.000000 .
C28 C 0.9599(6) 0.3895(4) 0.0490(4) 0.0310(15) Uani 1.000000 .
O8 O 1.1195(5) 0.4783(3) 0.0923(4) 0.0514(15) Uani 1.000000 .
F8 F 0.6729(6) -0.0625(3) -0.1300(3) 0.0789(18) Uani 1.000000 .
F9 F 0.6678(6) 0.0454(5) -0.1826(3) 0.089(2) Uani 1.000000 .
C23 C 0.6809(6) 0.4775(4) 0.0223(4) 0.0293(14) Uani 1.000000 .
H23 H 0.5978(6) 0.4763(4) -0.0111(4) 0.0352(17) Uiso 1.000000 R
C21 C 0.6988(7) 0.6105(4) 0.1566(4) 0.0362(16) Uani 1.000000 .
H21a H 0.7442(7) 0.5791(4) 0.2004(4) 0.043(2) Uiso 1.000000 R
H21b H 0.7525(7) 0.6492(4) 0.1577(4) 0.043(2) Uiso 1.000000 R
C22 C 0.7309(6) 0.5229(4) 0.0850(3) 0.0278(14) Uani 1.000000 .
F12 F 1.0298(7) -0.0000(4) 0.1846(3) 0.095(2) Uani 1.000000 .
C26 C 0.9295(6) 0.4830(4) 0.1216(4) 0.0309(15) Uani 1.000000 .
H26 H 1.0127(6) 0.4850(4) 0.1550(4) 0.0371(18) Uiso 1.000000 R
C3 C 0.5615(8) 0.1214(6) 0.0979(5) 0.059(2) Uani 1.000000 .
H3 H 0.5150(8) 0.1108(6) 0.1162(5) 0.071(3) Uiso 1.000000 R
F15 F 1.0427(5) 0.3256(6) 0.3193(3) 0.101(3) Uani 1.000000 .
F13 F 1.0941(7) 0.2412(5) 0.2763(5) 0.174(6) Uani 1.000000 .
C18 C 0.5890(7) 0.6509(4) 0.2134(4) 0.0388(17) Uani 1.000000 .
H18 H 0.6478(7) 0.6271(4) 0.2570(4) 0.047(2) Uiso 1.000000 R
C16 C 0.4088(7) 0.7244(4) 0.1437(4) 0.0354(16) Uani 1.000000 .
H16 H 0.3445(7) 0.7496(4) 0.1405(4) 0.0424(19) Uiso 1.000000 R
F14 F 1.0998(6) 0.3547(6) 0.2525(4) 0.120(3) Uani 1.000000 .
F17 F 0.5656(7) 0.3117(4) 0.1707(5) 0.085(2) Uani 1.000000 .
C32 C 0.9875(9) 0.3135(5) -0.0703(5) 0.050(2) Uani 1.000000 .
H32a H 0.911(3) 0.289(3) -0.1029(5) 0.075(3) Uiso 1.000000 GR
H32b H 0.979(5) 0.3688(6) -0.0764(10) 0.075(3) Uiso 1.000000 GR
H32c H 1.044(3) 0.295(3) -0.0812(12) 0.075(3) Uiso 1.000000 GR
F1 F 0.8514(6) 0.1145(5) 0.2709(3) 0.101(2) Uani 1.000000 .
C1 C 0.3668(11) 0.1313(9) -0.0280(7) 0.080(4) Uani 1.000000 .
C11 C 1.0382(7) 0.3044(4) 0.2613(4) 0.0397(18) Uani 1.000000 .
C30 C 1.1412(7) 0.3440(4) 0.0663(4) 0.0385(17) Uani 1.000000 .
C34 C 1.0546(9) 0.2053(4) 0.0216(6) 0.054(3) Uani 1.000000 .
H34a H 1.063(6) 0.1915(7) 0.066(2) 0.080(4) Uiso 1.000000 GR
H34b H 0.987(3) 0.1783(4) -0.0184(19) 0.080(4) Uiso 1.000000 GR
H34c H 1.127(4) 0.1913(7) 0.024(4) 0.080(4) Uiso 1.000000 GR
F7 F 0.5391(6) 0.0223(5) -0.1565(4) 0.104(3) Uani 1.000000 .
C13 C 0.8159(6) 0.3270(4) 0.1952(4) 0.0350(16) Uani 1.000000 .
H13 H 0.8320(6) 0.3487(4) 0.2384(4) 0.0420(19) Uiso 1.000000 R
C10 C 0.6508(9) 0.0094(6) -0.1356(6) 0.065(3) Uani 1.000000 .
C7 C 0.9141(8) 0.0530(5) 0.0637(5) 0.0445(19) Uani 1.000000 .
C17 C 0.4927(7) 0.6887(5) 0.2081(4) 0.0401(17) Uani 1.000000 .
H17 H 0.4854(7) 0.6897(5) 0.2476(4) 0.048(2) Uiso 1.000000 R
C9 C 0.7359(8) 0.0536(5) -0.0588(5) 0.0468(19) Uani 1.000000 .
C31 C 1.2242(8) 0.3713(5) 0.0439(5) 0.052(2) Uani 1.000000 .
H31a H 1.1775(10) 0.396(3) -0.0029(16) 0.078(3) Uiso 1.000000 GR
H31b H 1.282(4) 0.407(3) 0.0796(18) 0.078(3) Uiso 1.000000 GR
H31c H 1.266(4) 0.3275(7) 0.041(3) 0.078(3) Uiso 1.000000 GR
C6 C 1.0260(7) 0.0115(4) 0.1252(4) 0.0425(19) Uani 1.000000 .
C4 C 0.6890(9) 0.1223(6) 0.1446(5) 0.060(2) Uani 1.000000 .
F5 F 0.3438(9) 0.0655(8) -0.0589(9) 0.198(7) Uani 1.000000 .
C15 C 0.5989(7) 0.3591(5) 0.1406(4) 0.0418(18) Uani 1.000000 .
F4 F 0.3170(7) 0.1339(9) 0.0061(5) 0.170(5) Uani 1.000000 .
F2 F 0.6791(9) 0.1020(9) 0.2441(6) 0.185(6) Uani 1.000000 .
F3 F 0.7599(8) 0.0120(5) 0.2288(4) 0.115(3) Uani 1.000000 .
F6 F 0.3191(7) 0.1806(9) -0.0730(6) 0.180(6) Uani 1.000000 .
C8 C 0.8367(8) 0.0158(5) -0.0023(5) 0.049(2) Uani 1.000000 .
H8 H 0.8524(8) -0.0350(5) -0.0087(5) 0.059(2) Uiso 1.000000 R
C2 C 0.5073(8) 0.1369(5) 0.0237(5) 0.058(2) Uani 1.000000 .
C5 C 0.7462(9) 0.0911(7) 0.2236(6) 0.068(3) Uani 1.000000 .
C29 C 1.2119(8) 0.3093(6) 0.1427(5) 0.056(2) Uani 1.000000 .
H29a H 1.262(5) 0.3486(11) 0.1775(7) 0.085(4) Uiso 1.000000 GR
H29b H 1.1570(8) 0.290(4) 0.1540(15) 0.085(4) Uiso 1.000000 GR
H29c H 1.262(5) 0.268(3) 0.1449(11) 0.085(4) Uiso 1.000000 GR

loop_
_atom_site_aniso_label
_atom_site_aniso_U_11
_atom_site_aniso_U_22
_atom_site_aniso_U_33
_atom_site_aniso_U_12
_atom_site_aniso_U_13
_atom_site_aniso_U_23
Er1 0.0275(2) 0.0226(2) 0.0237(2) 0.00401(11) 0.01231(15) -0.00035(10)
O5 0.027(2) 0.028(2) 0.019(2) 0.0041(17) 0.012(2) 0.0016(17)
O7 0.033(3) 0.026(2) 0.036(3) -0.001(2) 0.020(2) -0.0027(19)
N3 0.030(3) 0.025(3) 0.027(3) 0.003(2) 0.016(3) -0.000(2)
O6 0.026(2) 0.032(2) 0.030(2) 0.003(2) 0.012(2) -0.003(2)
O9 0.026(2) 0.025(2) 0.029(2) 0.0022(18) 0.013(2) -0.0042(18)
N1 0.027(3) 0.028(3) 0.035(3) 0.005(2) 0.020(3) 0.004(2)
C12 0.037(4) 0.022(3) 0.025(3) 0.002(3) 0.013(3) 0.001(2)
F16 0.075(4) 0.054(3) 0.089(4) 0.012(3) 0.055(3) -0.016(3)
C25 0.030(4) 0.023(3) 0.034(3) 0.000(3) 0.019(3) -0.001(3)
C24 0.039(4) 0.020(3) 0.026(3) -0.000(3) 0.016(3) 0.002(3)
N2 0.030(3) 0.031(3) 0.044(3) 0.005(3) 0.022(3) 0.002(3)
O1 0.037(3) 0.040(3) 0.038(3) -0.005(2) 0.019(2) 0.009(2)
O2 0.031(3) 0.042(3) 0.032(3) -0.005(2) 0.016(2) 0.002(2)
F10 0.095(4) 0.051(3) 0.074(4) 0.010(3) 0.043(3) -0.013(3)
C33 0.040(4) 0.031(4) 0.047(4) 0.011(3) 0.030(4) 0.010(3)
O3 0.043(3) 0.027(2) 0.035(3) 0.000(2) 0.020(2) -0.009(2)
C14 0.033(4) 0.026(3) 0.027(3) 0.007(3) 0.017(3) 0.004(3)
O4 0.044(3) 0.024(2) 0.034(3) 0.012(2) 0.016(2) -0.003(2)
F11 0.041(3) 0.053(3) 0.086(4) 0.005(2) 0.018(3) 0.012(3)
C20 0.029(4) 0.023(3) 0.023(3) 0.005(3) 0.012(3) -0.001(3)
C19 0.039(4) 0.017(3) 0.030(3) 0.001(3) 0.017(3) -0.004(3)
C27 0.031(4) 0.021(3) 0.032(3) 0.000(3) 0.016(3) -0.004(3)
F18 0.047(3) 0.117(5) 0.051(3) 0.039(3) 0.026(3) 0.005(3)
C28 0.034(4) 0.025(3) 0.032(3) 0.001(3) 0.017(3) 0.001(3)
O8 0.044(3) 0.038(3) 0.075(4) -0.010(3) 0.035(3) -0.008(3)
F8 0.099(5) 0.060(4) 0.064(3) -0.015(3) 0.037(3) -0.031(3)
F9 0.097(5) 0.127(6) 0.032(3) 0.026(4) 0.030(3) -0.001(3)
C23 0.025(3) 0.023(3) 0.034(3) -0.001(3) 0.013(3) -0.001(3)
C21 0.036(4) 0.035(4) 0.028(3) 0.005(3) 0.012(3) -0.006(3)
C22 0.028(3) 0.024(3) 0.028(3) 0.003(3) 0.014(3) 0.002(3)
F12 0.131(6) 0.094(5) 0.050(3) 0.002(4) 0.045(4) 0.007(3)
C26 0.024(3) 0.027(3) 0.033(3) 0.000(3) 0.011(3) 0.000(3)
C3 0.046(5) 0.072(6) 0.055(5) 0.001(5) 0.024(4) 0.013(5)
F15 0.045(3) 0.200(8) 0.033(3) -0.005(4) 0.006(3) -0.027(4)
F13 0.105(6) 0.085(5) 0.124(7) 0.064(5) -0.063(5) -0.032(5)
C18 0.040(4) 0.038(4) 0.031(4) 0.005(3) 0.016(3) 0.007(3)
C16 0.039(4) 0.038(4) 0.031(4) -0.001(3) 0.021(3) -0.007(3)
F14 0.051(4) 0.207(9) 0.059(4) -0.059(5) 0.003(3) 0.023(5)
F17 0.106(5) 0.067(4) 0.152(6) 0.029(3) 0.115(5) 0.036(4)
C32 0.060(6) 0.055(5) 0.052(5) 0.001(4) 0.042(5) -0.001(4)
F1 0.075(4) 0.119(6) 0.051(3) -0.012(4) 0.000(3) 0.003(4)
C1 0.059(7) 0.118(11) 0.073(7) -0.021(7) 0.043(6) 0.008(8)
C11 0.040(4) 0.036(4) 0.030(4) 0.006(3) 0.011(3) -0.004(3)
C30 0.037(4) 0.035(4) 0.047(4) 0.007(3) 0.026(4) 0.007(3)
C34 0.063(6) 0.028(4) 0.100(8) 0.014(4) 0.064(6) 0.009(4)
F7 0.060(4) 0.116(6) 0.093(5) -0.006(4) 0.016(4) -0.044(4)
C13 0.034(4) 0.041(4) 0.023(3) 0.002(3) 0.011(3) -0.004(3)
C10 0.053(6) 0.068(7) 0.076(7) 0.017(5) 0.037(5) 0.020(5)
C7 0.049(5) 0.040(4) 0.048(5) -0.003(4) 0.029(4) 0.002(4)
C17 0.043(4) 0.055(5) 0.025(3) 0.003(4) 0.020(3) 0.005(3)
C9 0.053(5) 0.044(5) 0.043(4) -0.002(4) 0.027(4) -0.004(4)
C31 0.053(5) 0.043(5) 0.080(6) 0.006(4) 0.049(5) 0.011(4)
C6 0.043(4) 0.024(4) 0.048(4) 0.012(3) 0.017(4) 0.008(3)
C4 0.059(6) 0.049(5) 0.058(6) 0.006(5) 0.023(5) 0.008(4)
F5 0.094(7) 0.213(13) 0.289(16) -0.065(8) 0.108(9) -0.166(13)
C15 0.045(5) 0.052(5) 0.034(4) 0.006(4) 0.025(4) -0.000(3)
F4 0.055(5) 0.334(18) 0.110(7) -0.016(7) 0.039(5) 0.011(9)
F2 0.114(7) 0.356(18) 0.121(7) 0.112(9) 0.087(6) 0.086(9)
F3 0.129(7) 0.096(6) 0.081(5) 0.010(5) 0.036(5) 0.025(4)
F6 0.046(5) 0.284(15) 0.129(8) 0.031(7) 0.000(5) 0.087(10)
C8 0.056(5) 0.034(4) 0.053(5) 0.006(4) 0.027(4) -0.001(4)
C2 0.045(5) 0.051(5) 0.055(5) -0.005(4) 0.014(4) 0.004(4)
C5 0.055(6) 0.087(8) 0.056(6) -0.002(5) 0.027(5) 0.034(5)
C29 0.043(5) 0.061(6) 0.060(6) 0.015(4) 0.026(5) 0.022(5)

loop_
_atom_type_symbol
_atom_type_scat_dispersion_real
_atom_type_scat_dispersion_imag
_atom_type_scat_source
_atom_type_scat_dispersion_source
C 0.00330 0.00160 'Custom 4-Gaussian' custom
F 0.01710 0.01030 'Custom 4-Gaussian' custom
H 0.00000 0.00000 'Custom 4-Gaussian' custom
O 0.01060 0.00600 'Custom 4-Gaussian' custom
N 0.00610 0.00330 'Custom 4-Gaussian' custom
Er -0.25860 4.95760 'Custom 4-Gaussian' custom

loop_
_geom_angle_atom_site_label_1
_geom_angle_atom_site_label_2
_geom_angle_atom_site_label_3
_geom_angle
_geom_angle_site_symmetry_1
_geom_angle_site_symmetry_3
O7 Er1 O5 106.89(16) . .
N3 Er1 O5 77.47(17) 3_665 .
N3 Er1 O7 71.75(18) 3_665 .
O6 Er1 O5 73.43(16) . .
O6 Er1 O7 75.64(17) . .
O6 Er1 N3 126.94(18) . 3_665
O1 Er1 O5 77.19(17) . .
O1 Er1 O7 147.25(18) . .
O1 Er1 N3 138.93(19) . 3_665
O1 Er1 O6 74.59(18) . .
O2 Er1 O5 75.93(17) . .
O2 Er1 O7 141.20(17) . .
O2 Er1 N3 71.27(18) . 3_665
O2 Er1 O6 138.30(17) . .
O2 Er1 O1 71.54(17) . .
O3 Er1 O5 143.91(17) . .
O3 Er1 O7 85.23(18) . .
O3 Er1 N3 74.38(18) . 3_665
O3 Er1 O6 142.41(17) . .
O3 Er1 O1 110.93(18) . .
O3 Er1 O2 73.97(18) . .
O4 Er1 O5 139.99(16) . .
O4 Er1 O7 87.98(18) . .
O4 Er1 N3 142.21(18) . 3_665
O4 Er1 O6 74.86(16) . .
O4 Er1 O1 71.34(19) . .
O4 Er1 O2 115.13(18) . .
O4 Er1 O3 72.38(17) . .
C14 O5 Er1 133.4(4) . .
N1 O7 Er1 138.8(4) . .
C20 N3 Er1 121.5(4) . 3_665
C16 N3 Er1 121.5(5) . 3_665
C16 N3 C20 117.1(6) . .
C12 O6 Er1 130.8(5) . .
C22 O9 C21 117.4(5) . .
C33 N1 O7 120.2(5) . .
C28 N1 O7 126.3(6) . .
C28 N1 C33 112.7(6) . .
C11 C12 O6 113.6(7) . .
C13 C12 O6 128.7(7) . .
C13 C12 C11 117.7(6) . .
C28 C25 C24 121.6(6) . .
C26 C25 C24 118.8(6) . .
C26 C25 C28 119.6(6) . .
H24 C24 C25 119.9(4) . .
C23 C24 C25 120.2(6) . .
C23 C24 H24 119.9(4) . .
O8 N2 C28 125.7(6) . .
C30 N2 C28 110.8(6) . .
C30 N2 O8 123.3(6) . .
C4 O1 Er1 135.8(6) . .
C2 O2 Er1 132.3(5) . .
C32 C33 N1 105.9(6) . .
C30 C33 N1 100.3(6) . .
C30 C33 C32 113.0(6) . .
C34 C33 N1 110.9(6) . .
C34 C33 C32 110.5(7) . .
C34 C33 C30 115.4(7) . .
C9 O3 Er1 131.5(5) . .
C13 C14 O5 127.4(6) . .
C15 C14 O5 115.6(6) . .
C15 C14 C13 117.0(6) . .
C7 O4 Er1 136.0(5) . .
H20 C20 N3 118.0(4) . .
C19 C20 N3 124.1(6) . .
C19 C20 H20 118.0(4) . .
C21 C19 C20 121.0(6) . .
C18 C19 C20 117.2(6) . .
C18 C19 C21 121.8(6) . .
C22 C27 H27 120.0(4) . .
C26 C27 H27 120.0(4) . .
C26 C27 C22 120.1(6) . .
C25 C28 N1 127.3(6) . .
N2 C28 N1 108.1(6) . .
N2 C28 C25 124.6(6) . .
H23 C23 C24 119.8(4) . .
C22 C23 C24 120.3(6) . .
C22 C23 H23 119.8(4) . .
C19 C21 O9 108.3(5) . .
H21a C21 O9 110.0(3) . .
H21a C21 C19 110.0(4) . .
H21b C21 O9 110.0(4) . .
H21b C21 C19 110.0(4) . .
H21b C21 H21a 108.4 . .
C27 C22 O9 124.4(6) . .
C23 C22 O9 115.7(6) . .
C23 C22 C27 119.9(6) . .
C27 C26 C25 120.8(6) . .
H26 C26 C25 119.6(4) . .
H26 C26 C27 119.6(4) . .
C4 C3 H3 120.8(6) . .
C2 C3 H3 120.8(6) . .
C2 C3 C4 118.4(9) . .
H18 C18 C19 120.2(4) . .
C17 C18 C19 119.7(7) . .
C17 C18 H18 120.2(4) . .
H16 C16 N3 118.4(4) . .
C17 C16 N3 123.1(7) . .
C17 C16 H16 118.4(5) . .
H32a C32 C33 109.5 . .
H32b C32 C33 109.5 . .
H32b C32 H32a 109.5 . .
H32c C32 C33 109.5 . .
H32c C32 H32a 109.5 . .
H32c C32 H32b 109.5 . .
F4 C1 F5 107.7(13) . .
F6 C1 F5 109.6(14) . .
F6 C1 F4 105.0(15) . .
C2 C1 F5 106.2(12) . .
C2 C1 F4 112.7(11) . .
C2 C1 F6 115.5(10) . .
F15 C11 C12 114.0(7) . .
F13 C11 C12 111.4(7) . .
F13 C11 F15 106.9(9) . .
F14 C11 C12 111.2(7) . .
F14 C11 F15 106.2(8) . .
F14 C11 F13 106.8(10) . .
C33 C30 N2 99.8(6) . .
C31 C30 N2 109.9(6) . .
C31 C30 C33 115.2(7) . .
C29 C30 N2 106.1(7) . .
C29 C30 C33 113.2(7) . .
C29 C30 C31 111.5(7) . .
H34a C34 C33 109.5 . .
H34b C34 C33 109.5 . .
H34b C34 H34a 109.5 . .
H34c C34 C33 109.5 . .
H34c C34 H34a 109.5 . .
H34c C34 H34b 109.5 . .
C14 C13 C12 120.2(6) . .
H13 C13 C12 119.9(4) . .
H13 C13 C14 119.9(4) . .
F9 C10 F8 113.6(10) . .
F7 C10 F8 111.0(10) . .
F7 C10 F9 107.7(9) . .
C9 C10 F8 111.9(8) . .
C9 C10 F9 105.6(8) . .
C9 C10 F7 106.6(9) . .
C6 C7 O4 113.8(7) . .
C8 C7 O4 126.0(8) . .
C8 C7 C6 120.2(7) . .
C16 C17 C18 118.8(7) . .
H17 C17 C18 120.6(4) . .
H17 C17 C16 120.6(5) . .
C10 C9 O3 112.4(7) . .
C8 C9 O3 128.7(8) . .
C8 C9 C10 118.9(7) . .
H31a C31 C30 109.5 . .
H31b C31 C30 109.5 . .
H31b C31 H31a 109.5 . .
H31c C31 C30 109.5 . .
H31c C31 H31a 109.5 . .
H31c C31 H31b 109.5 . .
F11 C6 F10 108.4(7) . .
F12 C6 F10 105.1(7) . .
F12 C6 F11 106.5(7) . .
C7 C6 F10 111.8(7) . .
C7 C6 F11 108.9(6) . .
C7 C6 F12 115.8(7) . .
C3 C4 O1 127.2(9) . .
C5 C4 O1 116.1(8) . .
C5 C4 C3 116.7(9) . .
C14 C15 F16 112.6(7) . .
F18 C15 F16 103.4(7) . .
F18 C15 C14 111.2(6) . .
F17 C15 F16 107.7(7) . .
F17 C15 C14 111.8(7) . .
F17 C15 F18 109.8(8) . .
C9 C8 C7 120.5(8) . .
H8 C8 C7 119.8(5) . .
H8 C8 C9 119.8(5) . .
C3 C2 O2 128.4(9) . .
C1 C2 O2 113.7(8) . .
C1 C2 C3 117.9(9) . .
C4 C5 F1 116.1(8) . .
F2 C5 F1 110.7(12) . .
F2 C5 C4 110.9(10) . .
F3 C5 F1 102.4(9) . .
F3 C5 C4 113.4(10) . .
F3 C5 F2 102.3(11) . .
H29a C29 C30 109.5 . .
H29b C29 C30 109.5 . .
H29b C29 H29a 109.5 . .
H29c C29 C30 109.5 . .
H29c C29 H29a 109.5 . .
H29c C29 H29b 109.5 . .

loop_
_geom_bond_atom_site_label_1
_geom_bond_atom_site_label_2
_geom_bond_distance
_geom_bond_site_symmetry_2
Er1 O5 2.307(4) .
Er1 O7 2.281(5) .
Er1 N3 2.534(6) 3_665
Er1 O6 2.345(5) .
Er1 O1 2.319(5) .
Er1 O2 2.331(5) .
Er1 O3 2.316(5) .
Er1 O4 2.320(5) .
O5 C14 1.252(8) .
O7 N1 1.310(8) .
N3 C20 1.339(9) .
N3 C16 1.354(9) .
O6 C12 1.259(9) .
O9 C21 1.433(8) .
O9 C22 1.365(8) .
N1 C33 1.498(9) .
N1 C28 1.322(9) .
C12 C11 1.540(10) .
C12 C13 1.388(11) .
F16 C15 1.336(9) .
C25 C24 1.410(10) .
C25 C28 1.451(9) .
C25 C26 1.399(9) .
C24 H24 0.9300 .
C24 C23 1.386(10) .
N2 C28 1.375(9) .
N2 O8 1.270(8) .
N2 C30 1.503(9) .
O1 C4 1.194(12) .
O2 C2 1.230(11) .
F10 C6 1.328(9) .
C33 C32 1.545(11) .
C33 C30 1.549(11) .
C33 C34 1.524(9) .
O3 C9 1.280(10) .
C14 C13 1.407(10) .
C14 C15 1.531(10) .
O4 C7 1.238(9) .
F11 C6 1.330(10) .
C20 H20 0.9300 .
C20 C19 1.395(9) .
C19 C21 1.481(10) .
C19 C18 1.388(10) .
C27 H27 0.9300 .
C27 C22 1.394(9) .
C27 C26 1.384(10) .
F18 C15 1.329(9) .
F8 C10 1.264(12) .
F9 C10 1.333(12) .
C23 H23 0.9300 .
C23 C22 1.392(9) .
C21 H21a 0.9700 .
C21 H21b 0.9700 .
F12 C6 1.297(10) .
C26 H26 0.9300 .
C3 H3 0.9300 .
C3 C4 1.417(13) .
C3 C2 1.396(13) .
F15 C11 1.301(10) .
F13 C11 1.258(10) .
C18 H18 0.9300 .
C18 C17 1.390(11) .
C16 H16 0.9300 .
C16 C17 1.370(11) .
F14 C11 1.283(11) .
F17 C15 1.280(10) .
C32 H32a 0.9600 .
C32 H32b 0.9600 .
C32 H32c 0.9600 .
F1 C5 1.262(12) .
C1 F5 1.269(16) .
C1 F4 1.254(14) .
C1 F6 1.187(16) .
C1 C2 1.564(15) .
C30 C31 1.522(11) .
C30 C29 1.521(11) .
C34 H34a 0.9600 .
C34 H34b 0.9600 .
C34 H34c 0.9600 .
F7 C10 1.314(12) .
C13 H13 0.9300 .
C10 C9 1.610(14) .
C7 C6 1.525(11) .
C7 C8 1.385(12) .
C17 H17 0.9300 .
C9 C8 1.385(12) .
C31 H31a 0.9600 .
C31 H31b 0.9600 .
C31 H31c 0.9600 .
C4 C5 1.556(13) .
F2 C5 1.226(13) .
F3 C5 1.371(13) .
C8 H8 0.9300 .
C29 H29a 0.9600 .
C29 H29b 0.9600 .
C29 H29c 0.9600 .
